data_7161057
loop_
_publ_author_name
'Chen, Kairong'
'Yang, Miao'
'Chen, Shuang'
'Gong, Yanchuan'
'Xu, Junnan'
'Ye, Meixiang'
'Zhang, Jie'
'Guo, Liang'

_publ_section_title
;
 Base-promoted intermolecular cyclization of substituted
 3-aryl-3-chloropropenals with tetrahydro-&#x3b2;-carboline: a method for
 the synthesis of indolizino[8,7-<i>b</i>]indole compounds.
;
_journal_issue 13
_journal_name_full 'Organic &amp; biomolecular chemistry'
_journal_page_first 2655
_journal_page_last 2659
_journal_paper_doi 10.1039/d6ob00015k
_journal_volume 24
_journal_year 2026
_chemical_formula_moiety 'C27 H20 F2 N2'
_chemical_formula_sum 'C27 H20 F2 N2'
_chemical_formula_weight 410.45
_chemical_melting_point 188.7(9)
_chemical_name_systematic 11-(4-Fluorobenzyl)-3-(4-fluorophenyl)-5,6-dihydroindolizino[8,7-b]indole
_space_group_crystal_system orthorhombic
_space_group_IT_number 61
_space_group_name_Hall '-P 2ac 2ab'
_space_group_name_H-M_alt 'P b c a'
_atom_sites_solution_hydrogens geom
_atom_sites_solution_primary dual
_audit_creation_date 2025-05-28
_audit_creation_method
;
Olex2 1.3
(compiled 2020.11.12 svn.r5f609507 for OlexSys, GUI svn.r6408)
;
_audit_update_record
;
2025-10-30 deposited with the CCDC.	2026-03-10 downloaded from the CCDC.
;
_cell_angle_alpha 90
_cell_angle_beta 90
_cell_angle_gamma 90
_cell_formula_units_Z 8
_cell_length_a 14.6398(13)
_cell_length_b 9.8340(9)
_cell_length_c 27.715(3)
_cell_measurement_reflns_used 3695
_cell_measurement_temperature 173.0
_cell_measurement_theta_max 71.26
_cell_measurement_theta_min 3.19
_cell_volume 3990.1(7)
_computing_cell_refinement 'SAINT V8.38A (Bruker, 2018)'
_computing_data_reduction 'SAINT V8.38A (Bruker, 2018)'
_computing_molecular_graphics 'Olex2 1.3 (Dolomanov et al., 2009)'
_computing_publication_material 'Olex2 1.3 (Dolomanov et al., 2009)'
_computing_structure_refinement 'SHELXL 2019/2 (Sheldrick, 2015)'
_computing_structure_solution 'SHELXT 2014/5 (Sheldrick, 2014)'
_diffrn_ambient_temperature 298.0
_diffrn_measured_fraction_theta_full 0.993
_diffrn_measured_fraction_theta_max 0.985
_diffrn_measurement_device_type 'Bruker D8 Venture'
_diffrn_measurement_method '\f and \w scans'
_diffrn_radiation_type CuK\a
_diffrn_radiation_wavelength 1.54178
_diffrn_reflns_av_R_equivalents 0.1172
_diffrn_reflns_av_unetI/netI 0.0755
_diffrn_reflns_Laue_measured_fraction_full 0.993
_diffrn_reflns_Laue_measured_fraction_max 0.985
_diffrn_reflns_limit_h_max 18
_diffrn_reflns_limit_h_min -18
_diffrn_reflns_limit_k_max 9
_diffrn_reflns_limit_k_min -12
_diffrn_reflns_limit_l_max 33
_diffrn_reflns_limit_l_min -22
_diffrn_reflns_number 18150
_diffrn_reflns_point_group_measured_fraction_full 0.993
_diffrn_reflns_point_group_measured_fraction_max 0.985
_diffrn_reflns_theta_full 67.679
_diffrn_reflns_theta_max 72.077
_diffrn_reflns_theta_min 3.189
_diffrn_source_current 1.1
_diffrn_source_power 0.055
_diffrn_source_voltage 50.0
_diffrn_standards_number 0
_exptl_absorpt_coefficient_mu 0.758
_exptl_absorpt_correction_T_max 0.7536
_exptl_absorpt_correction_T_min 0.6352
_exptl_absorpt_correction_type multi-scan
_exptl_absorpt_process_details
;
SADABS-2016/2 (Bruker,2016/2) was used for absorption correction.
wR2(int) was 0.1141 before and 0.0785 after correction.
The Ratio of minimum to maximum transmission is 0.8429.
The \l/2 correction factor is Not present.
;
_exptl_crystal_colour 'clear light colourless'
_exptl_crystal_colour_lustre clear
_exptl_crystal_colour_modifier light
_exptl_crystal_colour_primary colourless
_exptl_crystal_density_diffrn 1.367
_exptl_crystal_F_000 1712
_exptl_crystal_recrystallization_method 'Re-crystallisation from solvent: CHCl3'
_exptl_crystal_size_max 0.17
_exptl_crystal_size_mid 0.16
_exptl_crystal_size_min 0.14
_refine_diff_density_max 0.290
_refine_diff_density_min -0.198
_refine_diff_density_rms 0.052
_refine_ls_extinction_coef 0.0018(2)
_refine_ls_extinction_expression Fc^*^=kFc[1+0.001xFc^2^\l^3^/sin(2\q)]^-1/4^
_refine_ls_extinction_method 'SHELXL-2019/2 (Sheldrick 2019)'
_refine_ls_goodness_of_fit_ref 1.057
_refine_ls_hydrogen_treatment constr
_refine_ls_matrix_type full
_refine_ls_number_parameters 281
_refine_ls_number_reflns 3867
_refine_ls_number_restraints 0
_refine_ls_restrained_S_all 1.057
_refine_ls_R_factor_all 0.1182
_refine_ls_R_factor_gt 0.0750
_refine_ls_shift/su_max 0.000
_refine_ls_shift/su_mean 0.000
_refine_ls_structure_factor_coef Fsqd
_refine_ls_weighting_details 'w=1/[\s^2^(Fo^2^)+(0.0729P)^2^+2.6084P] where P=(Fo^2^+2Fc^2^)/3'
_refine_ls_weighting_scheme calc
_refine_ls_wR_factor_gt 0.1697
_refine_ls_wR_factor_ref 0.1940
_reflns_Friedel_coverage 0.000
_reflns_number_gt 2504
_reflns_number_total 3867
_reflns_threshold_expression 'I > 2\s(I)'
_cod_data_source_file d6ob00015k2.cif
_cod_data_source_block 11_CCDC1
_cod_depositor_comments
;
The following automatic conversions were performed:

data item '_chemical_melting_point' value '187.8-189.6' was changed
to '188.7(9)' -- the average value was taken and precision was
estimated.

Automatic conversion script
Id: cif_fix_values 8170 2020-07-09 18:12:32Z antanas 

 Adding full bibliography for 7161056--7161057.cif.
;
_cod_original_cell_volume 3990.1(6)
_cod_database_code 7161057
_shelx_shelxl_version_number 2019/2
_shelx_space_group_comment
;
The symmetry employed for this shelxl refinement is uniquely defined
by the following loop, which should always be used as a source of
symmetry information in preference to the above space-group names.
They are only intended as comments.
;
_shelx_estimated_absorpt_t_max 0.901
_shelx_estimated_absorpt_t_min 0.882
_olex2_refinement_description
;
1. Fixed Uiso
 At 1.2 times of:
  All C(H) groups, All C(H,H) groups
2.a Secondary CH2 refined with riding coordinates:
 C1(H1A,H1B), C15(H15A,H15B), C16(H16A,H16B)
2.b Aromatic/amide H refined with riding coordinates:
 C3(H3), C4(H4), C6(H6), C7(H7), C9(H9), C10(H10), C11(H11), C12(H12),
 C18(H18), C19(H19), C23(H23), C24(H24), C26(H26), C27(H27)
;
_olex2_submission_special_instructions 'No special instructions were received'

loop_
_space_group_symop_operation_xyz
'x, y, z'
'-x+1/2, -y, z+1/2'
'-x, y+1/2, -z+1/2'
'x+1/2, -y+1/2, -z'
'-x, -y, -z'
'x-1/2, y, -z-1/2'
'x, -y-1/2, z-1/2'
'-x-1/2, y-1/2, z'

loop_
_atom_site_label
_atom_site_type_symbol
_atom_site_fract_x
_atom_site_fract_y
_atom_site_fract_z
_atom_site_U_iso_or_equiv
_atom_site_adp_type
_atom_site_occupancy
_atom_site_site_symmetry_order
_atom_site_calc_flag
_atom_site_refinement_flags_posn
_atom_site_refinement_flags_adp
_atom_site_refinement_flags_occupancy
_atom_site_disorder_assembly
_atom_site_disorder_group
C1 C 0.2105(2) 0.3361(4) 0.65618(13) 0.0436(8) Uani 1 1 d . . . . .
H1A H 0.177718 0.258311 0.670835 0.052 Uiso 1 1 calc R U . . .
H1B H 0.242368 0.302175 0.627068 0.052 Uiso 1 1 calc R U . . .
C2 C 0.1414(2) 0.4415(4) 0.64101(12) 0.0385(8) Uani 1 1 d . . . . .
C3 C 0.0901(2) 0.4219(4) 0.59935(13) 0.0466(9) Uani 1 1 d . . . . .
H3 H 0.098201 0.341214 0.580976 0.056 Uiso 1 1 calc R U . . .
C4 C 0.0274(2) 0.5184(4) 0.58433(13) 0.0485(9) Uani 1 1 d . . . . .
H4 H -0.006576 0.506004 0.555475 0.058 Uiso 1 1 calc R U . . .
C5 C 0.0157(2) 0.6322(4) 0.61207(14) 0.0459(9) Uani 1 1 d . . . . .
C6 C 0.0641(2) 0.6553(4) 0.65382(13) 0.0451(8) Uani 1 1 d . . . . .
H6 H 0.054074 0.734924 0.672522 0.054 Uiso 1 1 calc R U . . .
C7 C 0.1277(2) 0.5592(4) 0.66771(12) 0.0414(8) Uani 1 1 d . . . . .
H7 H 0.162760 0.573879 0.696084 0.050 Uiso 1 1 calc R U . . .
C8 C 0.2794(2) 0.3594(4) 0.73946(12) 0.0391(8) Uani 1 1 d . . . . .
C9 C 0.2188(2) 0.2843(4) 0.76766(14) 0.0475(9) Uani 1 1 d . . . . .
H9 H 0.166296 0.242681 0.753921 0.057 Uiso 1 1 calc R U . . .
C10 C 0.2377(2) 0.2726(4) 0.81606(14) 0.0502(9) Uani 1 1 d . . . . .
H10 H 0.197322 0.222405 0.836130 0.060 Uiso 1 1 calc R U . . .
C11 C 0.3154(2) 0.3333(4) 0.83647(13) 0.0472(9) Uani 1 1 d . . . . .
H11 H 0.326619 0.323246 0.870039 0.057 Uiso 1 1 calc R U . . .
C12 C 0.3756(2) 0.4073(4) 0.80867(12) 0.0422(8) Uani 1 1 d . . . . .
H12 H 0.427879 0.448281 0.822881 0.051 Uiso 1 1 calc R U . . .
C13 C 0.3586(2) 0.4212(3) 0.75893(12) 0.0380(7) Uani 1 1 d . . . . .
C14 C 0.4049(2) 0.4860(4) 0.72001(11) 0.0375(8) Uani 1 1 d . . . . .
C15 C 0.4934(2) 0.5626(4) 0.71690(11) 0.0425(8) Uani 1 1 d . . . . .
H15A H 0.533559 0.536651 0.744142 0.051 Uiso 1 1 calc R U . . .
H15B H 0.481594 0.661569 0.718985 0.051 Uiso 1 1 calc R U . . .
C16 C 0.5404(2) 0.5296(4) 0.66925(11) 0.0414(8) Uani 1 1 d . . . . .
H16A H 0.591543 0.593872 0.664181 0.050 Uiso 1 1 calc R U . . .
H16B H 0.566138 0.436697 0.670897 0.050 Uiso 1 1 calc R U . . .
C17 C 0.4970(2) 0.5698(4) 0.58097(11) 0.0412(8) Uani 1 1 d . . . . .
C18 C 0.4168(2) 0.5580(4) 0.55507(13) 0.0474(9) Uani 1 1 d . . . . .
H18 H 0.409612 0.575707 0.521592 0.057 Uiso 1 1 calc R U . . .
C19 C 0.3478(2) 0.5153(4) 0.58678(12) 0.0447(9) Uani 1 1 d . . . . .
H19 H 0.285759 0.498700 0.578562 0.054 Uiso 1 1 calc R U . . .
C20 C 0.3859(2) 0.5016(4) 0.63180(12) 0.0391(8) Uani 1 1 d . . . . .
C21 C 0.3551(2) 0.4619(4) 0.67899(12) 0.0368(7) Uani 1 1 d . . . . .
C22 C 0.5882(2) 0.6054(4) 0.56335(12) 0.0439(8) Uani 1 1 d . . . . .
C23 C 0.6666(2) 0.5357(4) 0.57792(12) 0.0456(9) Uani 1 1 d . . . . .
H23 H 0.661507 0.464829 0.601041 0.055 Uiso 1 1 calc R U . . .
C24 C 0.7520(3) 0.5683(5) 0.55921(13) 0.0563(10) Uani 1 1 d . . . . .
H24 H 0.805276 0.521971 0.569816 0.068 Uiso 1 1 calc R U . . .
C25 C 0.7572(3) 0.6682(5) 0.52530(14) 0.0635(12) Uani 1 1 d . . . . .
C26 C 0.6827(3) 0.7382(5) 0.50872(14) 0.0661(13) Uani 1 1 d . . . . .
H26 H 0.688736 0.806212 0.484571 0.079 Uiso 1 1 calc R U . . .
C27 C 0.5976(3) 0.7068(4) 0.52835(14) 0.0592(11) Uani 1 1 d . . . . .
H27 H 0.545096 0.755065 0.517756 0.071 Uiso 1 1 calc R U . . .
F1 F -0.04650(15) 0.7275(3) 0.59741(9) 0.0654(7) Uani 1 1 d . . . . .
F2 F 0.84115(19) 0.6967(3) 0.50606(10) 0.0914(10) Uani 1 1 d . . . . .
N1 N 0.27822(17) 0.3851(3) 0.69028(10) 0.0398(7) Uani 1 1 d . . . . .
N2 N 0.47756(18) 0.5382(3) 0.62821(9) 0.0376(6) Uani 1 1 d . . . . .

loop_
_atom_site_aniso_label
_atom_site_aniso_U_11
_atom_site_aniso_U_22
_atom_site_aniso_U_33
_atom_site_aniso_U_23
_atom_site_aniso_U_13
_atom_site_aniso_U_12
C1 0.0452(17) 0.037(2) 0.049(2) -0.0099(16) -0.0072(14) -0.0006(16)
C2 0.0352(15) 0.037(2) 0.0436(18) -0.0050(15) -0.0013(13) -0.0006(15)
C3 0.0450(18) 0.046(2) 0.049(2) -0.0144(17) -0.0030(15) 0.0022(17)
C4 0.0433(17) 0.058(3) 0.0436(19) 0.0004(18) -0.0048(15) 0.0017(17)
C5 0.0398(17) 0.042(2) 0.056(2) 0.0062(18) 0.0024(15) 0.0024(15)
C6 0.0447(17) 0.035(2) 0.056(2) -0.0055(17) 0.0026(15) -0.0014(15)
C7 0.0406(16) 0.039(2) 0.0447(18) -0.0041(16) 0.0011(14) -0.0072(15)
C8 0.0404(16) 0.0329(19) 0.0440(18) -0.0004(15) 0.0005(14) 0.0023(14)
C9 0.0463(18) 0.039(2) 0.057(2) -0.0003(18) 0.0035(16) -0.0006(16)
C10 0.055(2) 0.039(2) 0.056(2) 0.0074(18) 0.0088(17) -0.0034(17)
C11 0.057(2) 0.040(2) 0.045(2) 0.0037(17) 0.0031(16) 0.0044(17)
C12 0.0470(18) 0.040(2) 0.0398(18) -0.0001(16) -0.0007(14) -0.0002(16)
C13 0.0425(16) 0.0282(18) 0.0432(18) -0.0036(15) 0.0006(14) 0.0025(14)
C14 0.0403(16) 0.0357(19) 0.0364(17) -0.0036(14) -0.0028(13) -0.0035(14)
C15 0.0457(17) 0.047(2) 0.0351(17) -0.0008(16) -0.0028(13) -0.0086(17)
C16 0.0469(17) 0.046(2) 0.0318(16) 0.0006(15) -0.0055(14) -0.0052(16)
C17 0.060(2) 0.0318(19) 0.0322(16) -0.0028(15) 0.0005(14) 0.0017(16)
C18 0.066(2) 0.040(2) 0.0365(18) -0.0024(16) -0.0053(16) 0.0073(18)
C19 0.0543(19) 0.039(2) 0.0404(18) -0.0058(16) -0.0042(15) 0.0080(16)
C20 0.0471(17) 0.0327(19) 0.0375(17) -0.0065(15) -0.0037(13) 0.0044(15)
C21 0.0400(16) 0.0321(18) 0.0384(17) -0.0038(15) -0.0009(13) 0.0022(14)
C22 0.067(2) 0.033(2) 0.0308(16) -0.0012(15) 0.0011(15) -0.0044(17)
C23 0.0565(19) 0.044(2) 0.0364(18) 0.0007(16) 0.0080(15) -0.0071(17)
C24 0.061(2) 0.058(3) 0.049(2) -0.003(2) 0.0110(18) -0.014(2)
C25 0.081(3) 0.064(3) 0.045(2) -0.011(2) 0.024(2) -0.028(2)
C26 0.114(4) 0.048(3) 0.037(2) 0.0021(18) 0.012(2) -0.021(3)
C27 0.096(3) 0.042(2) 0.0395(19) -0.0018(18) 0.010(2) -0.006(2)
F1 0.0565(13) 0.0554(16) 0.0843(18) 0.0086(13) -0.0099(11) 0.0138(11)
F2 0.103(2) 0.103(2) 0.0683(17) -0.0018(16) 0.0379(15) -0.0464(18)
N1 0.0373(13) 0.0358(17) 0.0464(16) -0.0059(13) -0.0037(11) -0.0022(12)
N2 0.0478(14) 0.0313(16) 0.0338(14) 0.0007(12) -0.0041(11) 0.0007(12)

loop_
_atom_type_symbol
_atom_type_description
_atom_type_scat_dispersion_real
_atom_type_scat_dispersion_imag
_atom_type_scat_source
C C 0.0181 0.0091 'International Tables Vol C Tables 4.2.6.8 and 6.1.1.4'
H H 0.0000 0.0000 'International Tables Vol C Tables 4.2.6.8 and 6.1.1.4'
F F 0.0727 0.0534 'International Tables Vol C Tables 4.2.6.8 and 6.1.1.4'
N N 0.0311 0.0180 'International Tables Vol C Tables 4.2.6.8 and 6.1.1.4'

loop_
_geom_angle_atom_site_label_1
_geom_angle_atom_site_label_2
_geom_angle_atom_site_label_3
_geom_angle
_geom_angle_site_symmetry_1
_geom_angle_site_symmetry_3
_geom_angle_publ_flag
H1A C1 H1B 107.6 . . ?
C2 C1 H1A 108.7 . . ?
C2 C1 H1B 108.7 . . ?
N1 C1 H1A 108.7 . . ?
N1 C1 H1B 108.7 . . ?
N1 C1 C2 114.3(3) . . ?
C3 C2 C1 119.9(3) . . ?
C7 C2 C1 121.4(3) . . ?
C7 C2 C3 118.7(3) . . ?
C2 C3 H3 119.6 . . ?
C4 C3 C2 120.8(3) . . ?
C4 C3 H3 119.6 . . ?
C3 C4 H4 120.8 . . ?
C5 C4 C3 118.4(3) . . ?
C5 C4 H4 120.8 . . ?
C4 C5 C6 122.9(3) . . ?
F1 C5 C4 118.5(3) . . ?
F1 C5 C6 118.6(3) . . ?
C5 C6 H6 121.0 . . ?
C5 C6 C7 117.9(4) . . ?
C7 C6 H6 121.0 . . ?
C2 C7 H7 119.4 . . ?
C6 C7 C2 121.3(3) . . ?
C6 C7 H7 119.4 . . ?
C9 C8 C13 122.4(3) . . ?
N1 C8 C9 129.8(3) . . ?
N1 C8 C13 107.9(3) . . ?
C8 C9 H9 121.2 . . ?
C10 C9 C8 117.6(3) . . ?
C10 C9 H9 121.2 . . ?
C9 C10 H10 119.3 . . ?
C9 C10 C11 121.4(3) . . ?
C11 C10 H10 119.3 . . ?
C10 C11 H11 119.4 . . ?
C12 C11 C10 121.2(3) . . ?
C12 C11 H11 119.4 . . ?
C11 C12 H12 120.5 . . ?
C11 C12 C13 119.0(3) . . ?
C13 C12 H12 120.5 . . ?
C8 C13 C14 107.1(3) . . ?
C12 C13 C8 118.4(3) . . ?
C12 C13 C14 134.5(3) . . ?
C13 C14 C15 132.7(3) . . ?
C21 C14 C13 107.3(3) . . ?
C21 C14 C15 119.9(3) . . ?
C14 C15 H15A 109.8 . . ?
C14 C15 H15B 109.8 . . ?
C14 C15 C16 109.4(3) . . ?
H15A C15 H15B 108.2 . . ?
C16 C15 H15A 109.8 . . ?
C16 C15 H15B 109.8 . . ?
C15 C16 H16A 109.2 . . ?
C15 C16 H16B 109.2 . . ?
H16A C16 H16B 107.9 . . ?
N2 C16 C15 112.2(3) . . ?
N2 C16 H16A 109.2 . . ?
N2 C16 H16B 109.2 . . ?
C18 C17 C22 128.5(3) . . ?
N2 C17 C18 107.5(3) . . ?
N2 C17 C22 124.0(3) . . ?
C17 C18 H18 125.9 . . ?
C17 C18 C19 108.2(3) . . ?
C19 C18 H18 125.9 . . ?
C18 C19 H19 126.1 . . ?
C20 C19 C18 107.8(3) . . ?
C20 C19 H19 126.1 . . ?
C19 C20 C21 136.6(3) . . ?
C19 C20 N2 107.5(3) . . ?
N2 C20 C21 115.9(3) . . ?
C14 C21 C20 122.7(3) . . ?
C14 C21 N1 109.8(3) . . ?
N1 C21 C20 127.3(3) . . ?
C23 C22 C17 122.4(3) . . ?
C23 C22 C27 118.0(4) . . ?
C27 C22 C17 119.4(4) . . ?
C22 C23 H23 119.4 . . ?
C24 C23 C22 121.2(4) . . ?
C24 C23 H23 119.4 . . ?
C23 C24 H24 120.8 . . ?
C25 C24 C23 118.3(4) . . ?
C25 C24 H24 120.8 . . ?
C24 C25 C26 123.3(4) . . ?
C24 C25 F2 117.9(5) . . ?
F2 C25 C26 118.8(4) . . ?
C25 C26 H26 121.0 . . ?
C25 C26 C27 118.0(4) . . ?
C27 C26 H26 121.0 . . ?
C22 C27 H27 119.4 . . ?
C26 C27 C22 121.2(4) . . ?
C26 C27 H27 119.4 . . ?
C8 N1 C1 126.0(3) . . ?
C8 N1 C21 108.0(3) . . ?
C21 N1 C1 125.9(3) . . ?
C17 N2 C16 128.5(3) . . ?
C17 N2 C20 109.0(3) . . ?
C20 N2 C16 122.3(3) . . ?

loop_
_geom_bond_atom_site_label_1
_geom_bond_atom_site_label_2
_geom_bond_distance
_geom_bond_site_symmetry_2
_geom_bond_publ_flag
C1 H1A 0.9900 . ?
C1 H1B 0.9900 . ?
C1 C2 1.508(5) . ?
C1 N1 1.452(4) . ?
C2 C3 1.391(4) . ?
C2 C7 1.388(5) . ?
C3 H3 0.9500 . ?
C3 C4 1.385(5) . ?
C4 H4 0.9500 . ?
C4 C5 1.368(5) . ?
C5 C6 1.376(5) . ?
C5 F1 1.368(4) . ?
C6 H6 0.9500 . ?
C6 C7 1.382(5) . ?
C7 H7 0.9500 . ?
C8 C9 1.394(5) . ?
C8 C13 1.416(4) . ?
C8 N1 1.386(4) . ?
C9 H9 0.9500 . ?
C9 C10 1.375(5) . ?
C10 H10 0.9500 . ?
C10 C11 1.403(5) . ?
C11 H11 0.9500 . ?
C11 C12 1.379(5) . ?
C12 H12 0.9500 . ?
C12 C13 1.408(4) . ?
C13 C14 1.424(5) . ?
C14 C15 1.502(4) . ?
C14 C21 1.371(4) . ?
C15 H15A 0.9900 . ?
C15 H15B 0.9900 . ?
C15 C16 1.524(4) . ?
C16 H16A 0.9900 . ?
C16 H16B 0.9900 . ?
C16 N2 1.465(4) . ?
C17 C18 1.380(5) . ?
C17 C22 1.464(5) . ?
C17 N2 1.375(4) . ?
C18 H18 0.9500 . ?
C18 C19 1.404(5) . ?
C19 H19 0.9500 . ?
C19 C20 1.373(4) . ?
C20 C21 1.437(4) . ?
C20 N2 1.393(4) . ?
C21 N1 1.391(4) . ?
C22 C23 1.396(5) . ?
C22 C27 1.398(5) . ?
C23 H23 0.9500 . ?
C23 C24 1.391(5) . ?
C24 H24 0.9500 . ?
C24 C25 1.362(6) . ?
C25 C26 1.370(7) . ?
C25 F2 1.368(4) . ?
C26 H26 0.9500 . ?
C26 C27 1.394(6) . ?
C27 H27 0.9500 . ?

loop_
_geom_torsion_atom_site_label_1
_geom_torsion_atom_site_label_2
_geom_torsion_atom_site_label_3
_geom_torsion_atom_site_label_4
_geom_torsion
_geom_torsion_site_symmetry_1
_geom_torsion_site_symmetry_2
_geom_torsion_site_symmetry_3
_geom_torsion_site_symmetry_4
_geom_torsion_publ_flag
C1 C2 C3 C4 -178.9(3) . . . . ?
C1 C2 C7 C6 -179.7(3) . . . . ?
C2 C1 N1 C8 103.0(4) . . . . ?
C2 C1 N1 C21 -79.5(4) . . . . ?
C2 C3 C4 C5 -1.5(6) . . . . ?
C3 C2 C7 C6 0.5(5) . . . . ?
C3 C4 C5 C6 0.7(6) . . . . ?
C3 C4 C5 F1 -179.7(3) . . . . ?
C4 C5 C6 C7 0.6(6) . . . . ?
C5 C6 C7 C2 -1.2(5) . . . . ?
C7 C2 C3 C4 0.9(5) . . . . ?
C8 C9 C10 C11 -0.3(6) . . . . ?
C8 C13 C14 C15 -177.2(4) . . . . ?
C8 C13 C14 C21 -0.6(4) . . . . ?
C9 C8 C13 C12 -0.8(5) . . . . ?
C9 C8 C13 C14 178.7(3) . . . . ?
C9 C8 N1 C1 -0.3(6) . . . . ?
C9 C8 N1 C21 -178.2(4) . . . . ?
C9 C10 C11 C12 0.1(6) . . . . ?
C10 C11 C12 C13 -0.3(6) . . . . ?
C11 C12 C13 C8 0.6(5) . . . . ?
C11 C12 C13 C14 -178.8(4) . . . . ?
C12 C13 C14 C15 2.2(7) . . . . ?
C12 C13 C14 C21 178.8(4) . . . . ?
C13 C8 C9 C10 0.7(5) . . . . ?
C13 C8 N1 C1 177.7(3) . . . . ?
C13 C8 N1 C21 -0.2(4) . . . . ?
C13 C14 C15 C16 142.6(4) . . . . ?
C13 C14 C21 C20 -174.2(3) . . . . ?
C13 C14 C21 N1 0.5(4) . . . . ?
C14 C15 C16 N2 47.2(4) . . . . ?
C14 C21 N1 C1 -178.1(3) . . . . ?
C14 C21 N1 C8 -0.2(4) . . . . ?
C15 C14 C21 C20 2.9(5) . . . . ?
C15 C14 C21 N1 177.6(3) . . . . ?
C15 C16 N2 C17 151.2(3) . . . . ?
C15 C16 N2 C20 -34.7(4) . . . . ?
C17 C18 C19 C20 0.2(4) . . . . ?
C17 C22 C23 C24 177.5(3) . . . . ?
C17 C22 C27 C26 -176.4(3) . . . . ?
C18 C17 C22 C23 -135.9(4) . . . . ?
C18 C17 C22 C27 40.0(6) . . . . ?
C18 C17 N2 C16 176.8(3) . . . . ?
C18 C17 N2 C20 2.1(4) . . . . ?
C18 C19 C20 C21 -179.4(4) . . . . ?
C18 C19 C20 N2 1.1(4) . . . . ?
C19 C20 C21 C14 -165.4(4) . . . . ?
C19 C20 C21 N1 20.9(7) . . . . ?
C19 C20 N2 C16 -177.1(3) . . . . ?
C19 C20 N2 C17 -2.0(4) . . . . ?
C20 C21 N1 C1 -3.7(5) . . . . ?
C20 C21 N1 C8 174.2(3) . . . . ?
C21 C14 C15 C16 -33.6(5) . . . . ?
C21 C20 N2 C16 3.3(5) . . . . ?
C21 C20 N2 C17 178.4(3) . . . . ?
C22 C17 C18 C19 177.0(4) . . . . ?
C22 C17 N2 C16 -1.7(6) . . . . ?
C22 C17 N2 C20 -176.4(3) . . . . ?
C22 C23 C24 C25 -1.5(6) . . . . ?
C23 C22 C27 C26 -0.4(6) . . . . ?
C23 C24 C25 C26 0.0(7) . . . . ?
C23 C24 C25 F2 -178.1(3) . . . . ?
C24 C25 C26 C27 1.2(7) . . . . ?
C25 C26 C27 C22 -1.0(6) . . . . ?
C27 C22 C23 C24 1.6(5) . . . . ?
F1 C5 C6 C7 -178.9(3) . . . . ?
F2 C25 C26 C27 179.3(4) . . . . ?
N1 C1 C2 C3 161.7(3) . . . . ?
N1 C1 C2 C7 -18.1(5) . . . . ?
N1 C8 C9 C10 178.5(3) . . . . ?
N1 C8 C13 C12 -179.1(3) . . . . ?
N1 C8 C13 C14 0.5(4) . . . . ?
N2 C17 C18 C19 -1.4(4) . . . . ?
N2 C17 C22 C23 42.4(5) . . . . ?
N2 C17 C22 C27 -141.8(4) . . . . ?
N2 C20 C21 C14 14.0(5) . . . . ?
N2 C20 C21 N1 -159.7(3) . . . . ?
